data_1519258
loop_
_publ_author_name
'Smith, Martin B.'
'Light, Mark E.'
'Hursthouse, Michael B.'

_publ_section_title
;
 C30H24N4P2PtS2
;
_journal_name_full 'Crystal Structure Report Archive'
_journal_page_first 735
_journal_year 2000
_chemical_formula_sum 'C30 H24 N4 P2 Pt S2'
_chemical_formula_weight 761.68
_space_group_IT_number 14
_symmetry_cell_setting monoclinic
_symmetry_space_group_name_Hall '-P 2yn'
_symmetry_space_group_name_H-M 'P 1 21/n 1'
_atom_sites_solution_hydrogens geom
_atom_sites_solution_primary direct
_atom_sites_solution_secondary difmap
_cell_angle_alpha 90.00
_cell_angle_beta 100.3450(10)
_cell_angle_gamma 90.00
_cell_formula_units_Z 4
_cell_length_a 14.9089(3)
_cell_length_b 11.4831(2)
_cell_length_c 16.9207(3)
_cell_measurement_reflns_used 9170
_cell_measurement_temperature 150(2)
_cell_measurement_theta_max 27.48
_cell_measurement_theta_min 2.91
_cell_volume 2849.74(9)
_computing_cell_refinement 'DENZO and COLLECT'
_computing_data_collection
;
'DENZO (Otwinowski and Minor, 1997) & COLLECT (Hooft, 1998) '
;
_computing_data_reduction 'DENZO and COLLECT'
_computing_publication_material SHELXL-97
_computing_structure_refinement 'SHELXL-97 (Sheldrick, 2008)'
_computing_structure_solution 'SHELXS-97 (Sheldrick, 2008)'
_diffrn_ambient_temperature 150(2)
_diffrn_measured_fraction_theta_full 0.997
_diffrn_measured_fraction_theta_max 0.997
_diffrn_measurement_device_type 'Enraf Nonius KappaCCD area detector'
_diffrn_measurement_method '\w and \f scans to fill Ewald sphere'
_diffrn_radiation_monochromator graphite
_diffrn_radiation_source 'Enraf Nonius FR591 rotating anode'
_diffrn_radiation_type MoK\a
_diffrn_radiation_wavelength 0.71073
_diffrn_reflns_av_R_equivalents 0.0533
_diffrn_reflns_av_sigmaI/netI 0.0517
_diffrn_reflns_limit_h_max 17
_diffrn_reflns_limit_h_min -17
_diffrn_reflns_limit_k_max 13
_diffrn_reflns_limit_k_min -13
_diffrn_reflns_limit_l_max 20
_diffrn_reflns_limit_l_min -19
_diffrn_reflns_number 18559
_diffrn_reflns_theta_full 25.03
_diffrn_reflns_theta_max 25.03
_diffrn_reflns_theta_min 3.02
_exptl_absorpt_coefficient_mu 5.211
_exptl_absorpt_correction_T_max 0.6238
_exptl_absorpt_correction_T_min 0.6238
_exptl_absorpt_correction_type empirical
_exptl_absorpt_process_details 'SORTAV (R.H. Blessing, 1995, 1997)'
_exptl_crystal_colour colourless
_exptl_crystal_density_diffrn 1.775
_exptl_crystal_density_method 'not measured'
_exptl_crystal_description prism
_exptl_crystal_F_000 1488
_exptl_crystal_size_max 0.10
_exptl_crystal_size_mid 0.10
_exptl_crystal_size_min 0.10
_refine_diff_density_max 1.462
_refine_diff_density_min -1.601
_refine_diff_density_rms 0.146
_refine_ls_extinction_coef 0.00102(12)
_refine_ls_extinction_expression Fc^*^=kFc[1+0.001xFc^2^\l^3^/sin(2\q)]^-1/4^
_refine_ls_extinction_method SHELXL
_refine_ls_goodness_of_fit_ref 1.037
_refine_ls_hydrogen_treatment constr
_refine_ls_matrix_type full
_refine_ls_number_parameters 353
_refine_ls_number_reflns 5022
_refine_ls_number_restraints 0
_refine_ls_restrained_S_all 1.037
_refine_ls_R_factor_all 0.0387
_refine_ls_R_factor_gt 0.0311
_refine_ls_shift/su_max 0.006
_refine_ls_shift/su_mean 0.000
_refine_ls_structure_factor_coef Fsqd
_refine_ls_weighting_details 'calc w=1/[\s^2^(Fo^2^)+(0.0323P)^2^+4.6860P] where P=(Fo^2^+2Fc^2^)/3'
_refine_ls_weighting_scheme calc
_refine_ls_wR_factor_gt 0.0753
_refine_ls_wR_factor_ref 0.0791
_reflns_number_gt 4354
_reflns_number_total 5022
_reflns_threshold_expression >2\s(I)
_cod_data_source_file eCrystal-735.cif
_cod_data_source_block s92
_cod_depositor_comments
;
Citation :
Smith, Martin B. and Light, Mark E. and Hursthouse, Michael B. (2000) 
University of Southampton, Crystal Structure Report Archive. 

More at:
http://ecrystals.chem.soton.ac.uk/735/

The following automatic conversions were performed:

'_symmetry_cell_setting' value 'Monoclinic' changed to 'monoclinic'
according to the built-in table from CIF Core dictionary named
'cif_core.dic' version 2.4.1 from 2010-06-29.

'_exptl_absorpt_correction_type' value 'Empirical' changed to
'empirical' according to the built-in table from CIF Core dictionary
named 'cif_core.dic' version 2.4.1 from 2010-06-29.

Automatic conversion script
Id: cif_fix_values 3105 2015-03-04 15:46:00Z robertas 
;
_cod_original_sg_symbol_H-M P2(1)/n
_cod_database_code 1519258

loop_
_symmetry_equiv_pos_as_xyz
'x, y, z'
'-x+1/2, y+1/2, -z+1/2'
'-x, -y, -z'
'x-1/2, -y-1/2, z-1/2'

loop_
_atom_site_label
_atom_site_type_symbol
_atom_site_fract_x
_atom_site_fract_y
_atom_site_fract_z
_atom_site_U_iso_or_equiv
_atom_site_adp_type
_atom_site_occupancy
_atom_site_symmetry_multiplicity
_atom_site_calc_flag
_atom_site_refinement_flags
_atom_site_disorder_assembly
_atom_site_disorder_group
C1 C 0.2289(3) -0.0603(4) 0.3299(3) 0.0211(11) Uani 1 1 d . . .
C2 C 0.2376(4) 0.0925(5) 0.2279(3) 0.0310(13) Uani 1 1 d . . .
H2 H 0.2398 0.1400 0.1824 0.037 Uiso 1 1 calc R . .
C3 C 0.2485(3) 0.1307(4) 0.3038(3) 0.0247(12) Uani 1 1 d . . .
H3 H 0.2610 0.2101 0.3173 0.030 Uiso 1 1 calc R . .
C4 C 0.1974(3) 0.3221(4) 0.4408(3) 0.0232(11) Uani 1 1 d . . .
H4 H 0.1791 0.3064 0.3852 0.028 Uiso 1 1 calc R . .
C5 C 0.1965(4) 0.4306(4) 0.4705(3) 0.0279(12) Uani 1 1 d . . .
H5 H 0.1804 0.4987 0.4393 0.033 Uiso 1 1 calc R . .
C6 C 0.2417(3) 0.2769(4) 0.5723(3) 0.0204(11) Uani 1 1 d . . .
C7 C 0.1748(3) -0.2276(4) 0.5101(3) 0.0218(11) Uani 1 1 d . . .
C8 C 0.0890(4) -0.2535(5) 0.4646(3) 0.0322(13) Uani 1 1 d . . .
H8 H 0.0744 -0.2290 0.4102 0.039 Uiso 1 1 calc R . .
C9 C 0.0258(4) -0.3144(5) 0.4984(3) 0.0377(14) Uani 1 1 d . . .
H9 H -0.0318 -0.3327 0.4668 0.045 Uiso 1 1 calc R . .
C10 C 0.0451(4) -0.3490(5) 0.5775(4) 0.0395(15) Uani 1 1 d . . .
H10 H 0.0010 -0.3908 0.6002 0.047 Uiso 1 1 calc R . .
C11 C 0.1288(4) -0.3226(5) 0.6238(3) 0.0330(13) Uani 1 1 d . . .
H11 H 0.1418 -0.3454 0.6786 0.040 Uiso 1 1 calc R . .
C12 C 0.1937(3) -0.2631(4) 0.5904(3) 0.0235(11) Uani 1 1 d . . .
H12 H 0.2515 -0.2463 0.6222 0.028 Uiso 1 1 calc R . .
C13 C 0.3640(4) -0.2020(4) 0.5006(3) 0.0287(12) Uani 1 1 d . . .
C14 C 0.3738(5) -0.3194(7) 0.5086(5) 0.074(2) Uani 1 1 d . . .
H14 H 0.3215 -0.3682 0.5003 0.089 Uiso 1 1 calc R . .
C15 C 0.4610(7) -0.3685(9) 0.5291(7) 0.109(4) Uani 1 1 d . . .
H15 H 0.4675 -0.4502 0.5370 0.130 Uiso 1 1 calc R . .
C16 C 0.5377(5) -0.2983(7) 0.5381(5) 0.071(3) Uani 1 1 d . . .
H16 H 0.5970 -0.3311 0.5437 0.086 Uiso 1 1 calc R . .
C17 C 0.5262(5) -0.1883(10) 0.5385(6) 0.096(3) Uani 1 1 d . . .
H17 H 0.5784 -0.1400 0.5523 0.115 Uiso 1 1 calc R . .
C18 C 0.4383(5) -0.1337(7) 0.5191(5) 0.071(2) Uani 1 1 d . . .
H18 H 0.4328 -0.0513 0.5194 0.086 Uiso 1 1 calc R . .
C19 C 0.1534(3) 0.0236(4) 0.6569(3) 0.0220(11) Uani 1 1 d . . .
C20 C 0.0764(4) -0.0154(5) 0.6047(3) 0.0268(12) Uani 1 1 d . . .
H20 H 0.0768 -0.0181 0.5486 0.032 Uiso 1 1 calc R . .
C21 C -0.0009(4) -0.0504(5) 0.6333(3) 0.0333(14) Uani 1 1 d . . .
H21 H -0.0529 -0.0775 0.5971 0.040 Uiso 1 1 calc R . .
C22 C -0.0014(4) -0.0454(5) 0.7147(4) 0.0402(16) Uani 1 1 d . . .
H22 H -0.0535 -0.0716 0.7348 0.048 Uiso 1 1 calc R . .
C23 C 0.0727(4) -0.0030(7) 0.7669(3) 0.0498(17) Uani 1 1 d . . .
H23 H 0.0707 0.0026 0.8226 0.060 Uiso 1 1 calc R . .
C24 C 0.1507(4) 0.0317(5) 0.7388(3) 0.0367(14) Uani 1 1 d . . .
H24 H 0.2018 0.0607 0.7752 0.044 Uiso 1 1 calc R . .
C25 C 0.3509(3) 0.0078(5) 0.6810(3) 0.0253(11) Uani 1 1 d . . .
C26 C 0.3471(4) -0.0918(5) 0.7277(3) 0.0304(12) Uani 1 1 d . . .
H26 H 0.2899 -0.1260 0.7310 0.036 Uiso 1 1 calc R . .
C27 C 0.4272(4) -0.1411(6) 0.7692(3) 0.0427(15) Uani 1 1 d . . .
H27 H 0.4246 -0.2086 0.8012 0.051 Uiso 1 1 calc R . .
C28 C 0.5100(5) -0.0922(7) 0.7640(4) 0.0529(18) Uani 1 1 d . . .
H28 H 0.5645 -0.1269 0.7917 0.063 Uiso 1 1 calc R . .
C29 C 0.5145(4) 0.0070(8) 0.7188(4) 0.058(2) Uani 1 1 d . . .
H29 H 0.5719 0.0408 0.7158 0.070 Uiso 1 1 calc R . .
C30 C 0.4357(4) 0.0568(5) 0.6779(4) 0.0400(16) Uani 1 1 d . . .
H30 H 0.4392 0.1255 0.6473 0.048 Uiso 1 1 calc R . .
N1 N 0.2405(3) 0.0480(3) 0.3609(2) 0.0186(9) Uani 1 1 d . . .
N2 N 0.2262(3) 0.2350(4) 0.4954(2) 0.0217(9) Uani 1 1 d . . .
N3 N 0.2261(3) -0.1592(4) 0.3694(2) 0.0236(9) Uani 1 1 d . . .
N4 N 0.2624(3) 0.2145(4) 0.6383(2) 0.0268(10) Uani 1 1 d . . .
P1 P 0.25265(9) -0.13768(11) 0.46848(8) 0.0199(3) Uani 1 1 d . . .
P2 P 0.25258(9) 0.07254(11) 0.61857(7) 0.0203(3) Uani 1 1 d . . .
S1 S 0.21876(10) -0.05647(11) 0.22509(8) 0.0287(3) Uani 1 1 d . . .
S2 S 0.22895(10) 0.42760(11) 0.57406(8) 0.0314(3) Uani 1 1 d . . .
Pt1 Pt 0.243703(12) 0.055932(15) 0.485312(10) 0.01725(10) Uani 1 1 d . . .

loop_
_atom_site_aniso_label
_atom_site_aniso_U_11
_atom_site_aniso_U_22
_atom_site_aniso_U_33
_atom_site_aniso_U_23
_atom_site_aniso_U_13
_atom_site_aniso_U_12
C1 0.021(3) 0.026(3) 0.016(3) -0.001(2) 0.003(2) 0.001(2)
C2 0.041(3) 0.029(3) 0.026(3) 0.004(2) 0.014(2) 0.003(3)
C3 0.032(3) 0.020(3) 0.025(3) 0.007(2) 0.012(2) 0.005(2)
C4 0.024(3) 0.025(3) 0.021(2) -0.001(2) 0.0065(19) -0.001(2)
C5 0.037(3) 0.024(3) 0.024(3) 0.000(2) 0.007(2) 0.001(2)
C6 0.017(3) 0.017(3) 0.027(3) -0.006(2) 0.0065(19) -0.007(2)
C7 0.029(3) 0.013(3) 0.024(3) -0.002(2) 0.007(2) -0.003(2)
C8 0.035(3) 0.031(3) 0.028(3) -0.002(2) 0.000(2) -0.003(3)
C9 0.025(3) 0.043(4) 0.043(3) 0.000(3) 0.004(2) -0.010(3)
C10 0.034(3) 0.032(3) 0.056(4) 0.012(3) 0.019(3) 0.000(3)
C11 0.037(3) 0.030(3) 0.034(3) 0.012(2) 0.011(2) 0.008(3)
C12 0.024(3) 0.020(3) 0.027(3) 0.005(2) 0.007(2) -0.003(2)
C13 0.030(3) 0.018(3) 0.035(3) 0.004(2) -0.001(2) 0.000(2)
C14 0.050(5) 0.048(5) 0.125(7) 0.010(5) 0.018(4) 0.012(4)
C15 0.079(7) 0.086(7) 0.166(10) 0.054(7) 0.036(7) 0.044(6)
C16 0.033(4) 0.039(4) 0.129(7) 0.020(5) -0.020(4) 0.006(3)
C17 0.028(4) 0.116(9) 0.138(8) -0.038(7) -0.003(4) -0.002(5)
C18 0.041(4) 0.062(5) 0.109(7) -0.022(5) 0.007(4) 0.001(4)
C19 0.022(3) 0.024(3) 0.021(3) -0.001(2) 0.005(2) 0.002(2)
C20 0.029(3) 0.028(3) 0.024(3) -0.001(2) 0.006(2) 0.003(2)
C21 0.016(3) 0.045(4) 0.038(3) 0.005(2) 0.003(2) 0.002(2)
C22 0.024(3) 0.058(4) 0.039(4) 0.012(3) 0.008(3) 0.001(3)
C23 0.042(4) 0.089(5) 0.021(3) 0.003(3) 0.013(3) -0.010(4)
C24 0.034(3) 0.054(4) 0.023(3) -0.002(3) 0.006(2) -0.006(3)
C25 0.029(3) 0.029(3) 0.017(2) -0.006(2) 0.002(2) 0.000(2)
C26 0.035(3) 0.028(3) 0.027(3) -0.001(2) 0.002(2) 0.002(3)
C27 0.048(4) 0.044(4) 0.032(3) 0.005(3) -0.003(3) 0.010(3)
C28 0.037(4) 0.082(5) 0.037(4) 0.016(4) -0.002(3) 0.018(4)
C29 0.024(3) 0.109(7) 0.041(4) 0.009(4) 0.004(3) -0.005(4)
C30 0.026(3) 0.060(5) 0.032(3) 0.008(3) -0.001(3) -0.007(3)
N1 0.019(2) 0.020(2) 0.017(2) -0.0028(16) 0.0037(17) -0.0021(16)
N2 0.027(2) 0.019(2) 0.019(2) -0.0010(17) 0.0056(17) -0.0080(18)
N3 0.033(2) 0.020(2) 0.019(2) -0.0020(18) 0.0060(17) -0.0012(19)
N4 0.036(3) 0.025(2) 0.019(2) -0.0022(18) 0.0024(18) -0.002(2)
P1 0.0205(7) 0.0185(7) 0.0195(6) -0.0024(5) 0.0004(5) -0.0009(5)
P2 0.0232(7) 0.0230(7) 0.0144(6) -0.0015(5) 0.0028(5) -0.0015(5)
S1 0.0419(8) 0.0287(8) 0.0166(7) -0.0021(5) 0.0084(6) 0.0031(6)
S2 0.0443(9) 0.0202(7) 0.0301(8) -0.0059(6) 0.0077(6) -0.0021(6)
Pt1 0.02069(13) 0.01664(14) 0.01453(14) -0.00085(7) 0.00344(8) -0.00191(7)

loop_
_atom_type_symbol
_atom_type_description
_atom_type_scat_dispersion_real
_atom_type_scat_dispersion_imag
_atom_type_scat_source
C C 0.0033 0.0016 'International Tables Vol C Tables 4.2.6.8 and 6.1.1.4'
H H 0.0000 0.0000 'International Tables Vol C Tables 4.2.6.8 and 6.1.1.4'
N N 0.0061 0.0033 'International Tables Vol C Tables 4.2.6.8 and 6.1.1.4'
P P 0.1023 0.0942 'International Tables Vol C Tables 4.2.6.8 and 6.1.1.4'
S S 0.1246 0.1234 'International Tables Vol C Tables 4.2.6.8 and 6.1.1.4'
Pt Pt -1.7033 8.3905 'International Tables Vol C Tables 4.2.6.8 and 6.1.1.4'

loop_
_geom_angle_atom_site_label_1
_geom_angle_atom_site_label_2
_geom_angle_atom_site_label_3
_geom_angle
_geom_angle_site_symmetry_1
_geom_angle_site_symmetry_3
N3 C1 N1 127.5(4) . .
N3 C1 S1 121.9(4) . .
N1 C1 S1 110.6(3) . .
C3 C2 S1 110.0(4) . .
C3 C2 H2 125.0 . .
S1 C2 H2 125.0 . .
C2 C3 N1 115.9(5) . .
C2 C3 H3 122.0 . .
N1 C3 H3 122.0 . .
C5 C4 N2 116.5(4) . .
C5 C4 H4 121.8 . .
N2 C4 H4 121.8 . .
C4 C5 S2 109.9(4) . .
C4 C5 H5 125.1 . .
S2 C5 H5 125.1 . .
N4 C6 N2 126.1(5) . .
N4 C6 S2 122.4(4) . .
N2 C6 S2 111.4(4) . .
C12 C7 C8 118.5(5) . .
C12 C7 P1 121.2(4) . .
C8 C7 P1 119.9(4) . .
C9 C8 C7 120.3(5) . .
C9 C8 H8 119.9 . .
C7 C8 H8 119.9 . .
C10 C9 C8 120.8(5) . .
C10 C9 H9 119.6 . .
C8 C9 H9 119.6 . .
C9 C10 C11 119.9(5) . .
C9 C10 H10 120.1 . .
C11 C10 H10 120.1 . .
C10 C11 C12 120.2(5) . .
C10 C11 H11 119.9 . .
C12 C11 H11 119.9 . .
C11 C12 C7 120.4(5) . .
C11 C12 H12 119.8 . .
C7 C12 H12 119.8 . .
C18 C13 C14 118.9(6) . .
C18 C13 P1 120.3(5) . .
C14 C13 P1 120.8(5) . .
C13 C14 C15 120.1(8) . .
C13 C14 H14 119.9 . .
C15 C14 H14 119.9 . .
C16 C15 C14 120.2(8) . .
C16 C15 H15 119.9 . .
C14 C15 H15 119.9 . .
C17 C16 C15 117.9(8) . .
C17 C16 H16 121.0 . .
C15 C16 H16 121.0 . .
C16 C17 C18 123.3(8) . .
C16 C17 H17 118.3 . .
C18 C17 H17 118.3 . .
C13 C18 C17 118.5(8) . .
C13 C18 H18 120.7 . .
C17 C18 H18 120.7 . .
C20 C19 C24 118.9(5) . .
C20 C19 P2 120.4(4) . .
C24 C19 P2 120.5(4) . .
C21 C20 C19 120.9(5) . .
C21 C20 H20 119.5 . .
C19 C20 H20 119.5 . .
C22 C21 C20 119.4(5) . .
C22 C21 H21 120.3 . .
C20 C21 H21 120.3 . .
C23 C22 C21 120.5(5) . .
C23 C22 H22 119.7 . .
C21 C22 H22 119.7 . .
C22 C23 C24 120.4(5) . .
C22 C23 H23 119.8 . .
C24 C23 H23 119.8 . .
C23 C24 C19 119.7(5) . .
C23 C24 H24 120.2 . .
C19 C24 H24 120.2 . .
C30 C25 C26 118.7(5) . .
C30 C25 P2 117.3(4) . .
C26 C25 P2 123.8(4) . .
C27 C26 C25 120.0(5) . .
C27 C26 H26 120.0 . .
C25 C26 H26 120.0 . .
C28 C27 C26 120.0(6) . .
C28 C27 H27 120.0 . .
C26 C27 H27 120.0 . .
C27 C28 C29 120.4(6) . .
C27 C28 H28 119.8 . .
C29 C28 H28 119.8 . .
C30 C29 C28 120.0(6) . .
C30 C29 H29 120.0 . .
C28 C29 H29 120.0 . .
C29 C30 C25 120.8(6) . .
C29 C30 H30 119.6 . .
C25 C30 H30 119.6 . .
C1 N1 C3 112.6(4) . .
C1 N1 Pt1 114.1(3) . .
C3 N1 Pt1 133.3(3) . .
C6 N2 C4 111.2(4) . .
C6 N2 Pt1 115.0(3) . .
C4 N2 Pt1 133.7(3) . .
C1 N3 P1 110.9(3) . .
C6 N4 P2 111.4(3) . .
N3 P1 C7 104.8(2) . .
N3 P1 C13 106.3(2) . .
C7 P1 C13 105.8(2) . .
N3 P1 Pt1 105.35(15) . .
C7 P1 Pt1 117.58(16) . .
C13 P1 Pt1 115.97(17) . .
N4 P2 C25 104.6(2) . .
N4 P2 C19 106.3(2) . .
C25 P2 C19 107.0(2) . .
N4 P2 Pt1 105.80(14) . .
C25 P2 Pt1 116.63(16) . .
C19 P2 Pt1 115.47(16) . .
C2 S1 C1 90.7(2) . .
C5 S2 C6 90.8(2) . .
N2 Pt1 N1 98.32(14) . .
N2 Pt1 P2 79.57(11) . .
N1 Pt1 P2 176.85(11) . .
N2 Pt1 P1 175.84(11) . .
N1 Pt1 P1 79.70(11) . .
P2 Pt1 P1 102.55(5) . .

loop_
_geom_bond_atom_site_label_1
_geom_bond_atom_site_label_2
_geom_bond_distance
_geom_bond_site_symmetry_2
C1 N3 1.322(6) .
C1 N1 1.348(6) .
C1 S1 1.754(5) .
C2 C3 1.338(7) .
C2 S1 1.733(6) .
C2 H2 0.9500 .
C3 N1 1.376(6) .
C3 H3 0.9500 .
C4 C5 1.343(7) .
C4 N2 1.377(6) .
C4 H4 0.9500 .
C5 S2 1.733(5) .
C5 H5 0.9500 .
C6 N4 1.316(6) .
C6 N2 1.367(6) .
C6 S2 1.742(5) .
C7 C12 1.397(7) .
C7 C8 1.402(7) .
C7 P1 1.790(5) .
C8 C9 1.378(8) .
C8 H8 0.9500 .
C9 C10 1.375(8) .
C9 H9 0.9500 .
C10 C11 1.383(8) .
C10 H10 0.9500 .
C11 C12 1.386(7) .
C11 H11 0.9500 .
C12 H12 0.9500 .
C13 C18 1.349(9) .
C13 C14 1.360(9) .
C13 P1 1.808(5) .
C14 C15 1.403(11) .
C14 H14 0.9500 .
C15 C16 1.384(12) .
C15 H15 0.9500 .
C16 C17 1.275(11) .
C16 H16 0.9500 .
C17 C18 1.436(11) .
C17 H17 0.9500 .
C18 H18 0.9500 .
C19 C20 1.391(7) .
C19 C24 1.397(7) .
C19 P2 1.808(5) .
C20 C21 1.387(7) .
C20 H20 0.9500 .
C21 C22 1.380(8) .
C21 H21 0.9500 .
C22 C23 1.374(9) .
C22 H22 0.9500 .
C23 C24 1.391(8) .
C23 H23 0.9500 .
C24 H24 0.9500 .
C25 C30 1.394(8) .
C25 C26 1.397(7) .
C25 P2 1.806(5) .
C26 C27 1.392(8) .
C26 H26 0.9500 .
C27 C28 1.373(9) .
C27 H27 0.9500 .
C28 C29 1.381(10) .
C28 H28 0.9500 .
C29 C30 1.375(9) .
C29 H29 0.9500 .
C30 H30 0.9500 .
N1 Pt1 2.099(4) .
N2 Pt1 2.084(4) .
N3 P1 1.670(4) .
N4 P2 1.665(4) .
P1 Pt1 2.2484(13) .
P2 Pt1 2.2430(13) .
